data_4502194
loop_
_publ_author_name
'Shi, Xianju'
'Wang, Xia'
'Li, Linke'
'Hou, Hongwei'
'Fan, Yaoting'

_publ_section_title
;
 Secondary Ligand-Directed Assembly of CdIICoordination Architectures:
 From 0D to 3D Complexes Based on Ferrocenyl Carboxylate
;
_journal_issue 6
_journal_name_full 'Crystal Growth &amp; Design'
_journal_page_first 2490
_journal_paper_doi 10.1021/cg900566v
_journal_volume 10
_journal_year 2010
_chemical_formula_sum 'C36 H28 Cd Fe N6 O9'
_chemical_formula_weight 856.89
_chemical_name_systematic
; 
 ? 
;
_space_group_IT_number 15
_symmetry_cell_setting monoclinic
_symmetry_space_group_name_Hall '-C 2yc'
_symmetry_space_group_name_H-M 'C 1 2/c 1'
_atom_sites_solution_hydrogens geom
_atom_sites_solution_primary direct
_atom_sites_solution_secondary difmap
_audit_creation_method SHELXL-97
_cell_angle_alpha 90.00
_cell_angle_beta 92.38(3)
_cell_angle_gamma 90.00
_cell_formula_units_Z 8
_cell_length_a 26.063(5)
_cell_length_b 9.5208(19)
_cell_length_c 29.481(6)
_cell_measurement_reflns_used 7866
_cell_measurement_temperature 293(2)
_cell_measurement_theta_max 27.5301
_cell_measurement_theta_min 2.3708
_cell_volume 7309(3)
_computing_cell_refinement 'CrystalClear (Rigaku/MSC Inc., 2006)'
_computing_data_collection 'CrystalClear (Rigaku/MSC Inc., 2006)'
_computing_data_reduction 'CrystalClear (Rigaku/MSC Inc., 2006)'
_computing_molecular_graphics 'CrystalStructure 3.7.0'
_computing_publication_material 'CrystalStructure 3.7.0'
_computing_structure_refinement 'SHELXL-97 (Sheldrick, 1997)'
_computing_structure_solution 'SHELXS-97 (Sheldrick, 1990)'
_diffrn_ambient_temperature 293(2)
_diffrn_detector_area_resol_mean 28.5714
_diffrn_measured_fraction_theta_full 0.985
_diffrn_measured_fraction_theta_max 0.985
_diffrn_measurement_device_type 'Rigaku Saturn724'
_diffrn_measurement_method dtprofit.ref
_diffrn_radiation_monochromator graphite
_diffrn_radiation_source 'fine-focus sealed tube'
_diffrn_radiation_type MoK\a
_diffrn_radiation_wavelength 0.71073
_diffrn_reflns_av_R_equivalents 0.0374
_diffrn_reflns_av_sigmaI/netI 0.0302
_diffrn_reflns_limit_h_max 31
_diffrn_reflns_limit_h_min -31
_diffrn_reflns_limit_k_max 11
_diffrn_reflns_limit_k_min -11
_diffrn_reflns_limit_l_max 35
_diffrn_reflns_limit_l_min -35
_diffrn_reflns_number 26762
_diffrn_reflns_theta_full 25.50
_diffrn_reflns_theta_max 25.50
_diffrn_reflns_theta_min 2.65
_exptl_absorpt_coefficient_mu 1.041
_exptl_absorpt_correction_T_max 0.8511
_exptl_absorpt_correction_T_min 0.8188
_exptl_absorpt_correction_type empirical
_exptl_crystal_colour Red
_exptl_crystal_density_diffrn 1.557
_exptl_crystal_density_method 'not measured'
_exptl_crystal_description Prism
_exptl_crystal_F_000 3456
_exptl_crystal_size_max 0.20
_exptl_crystal_size_mid 0.18
_exptl_crystal_size_min 0.16
_refine_diff_density_max 0.966
_refine_diff_density_min -0.428
_refine_diff_density_rms 0.075
_refine_ls_extinction_method none
_refine_ls_goodness_of_fit_ref 1.143
_refine_ls_hydrogen_treatment constr
_refine_ls_matrix_type full
_refine_ls_number_parameters 525
_refine_ls_number_reflns 6707
_refine_ls_number_restraints 96
_refine_ls_restrained_S_all 1.164
_refine_ls_R_factor_all 0.0486
_refine_ls_R_factor_gt 0.0453
_refine_ls_shift/su_max 0.005
_refine_ls_shift/su_mean 0.000
_refine_ls_structure_factor_coef Fsqd
_refine_ls_weighting_details 'calc w=1/[\s^2^(Fo^2^)+(0.0522P)^2^+18.9134P] where P=(Fo^2^+2Fc^2^)/3'
_refine_ls_weighting_scheme calc
_refine_ls_wR_factor_gt 0.1158
_refine_ls_wR_factor_ref 0.1180
_reflns_number_gt 6336
_reflns_number_total 6707
_reflns_threshold_expression >2sigma(I)
_cod_data_source_file cg900566v_si_002.cif
_cod_data_source_block complex-3
_cod_depositor_comments
;
The following automatic conversions were performed:

'_symmetry_cell_setting' value 'Monoclinic' changed to 'monoclinic'
according to /home/saulius/struct/CIF-dictionaries/cif_core.dic
dictionary named 'cif_core.dic' version 2.4.2 from 2011-04-26.

Automatic conversion script
Id: cif_fix_values 1715 2011-07-08 13:25:40Z adriana 
;
_cod_original_sg_symbol_H-M 'C2/c  '
_cod_database_code 4502194

loop_
_symmetry_equiv_pos_as_xyz
'x, y, z'
'-x, y, -z+1/2'
'x+1/2, y+1/2, z'
'-x+1/2, y+1/2, -z+1/2'
'-x, -y, -z'
'x, -y, z-1/2'
'-x+1/2, -y+1/2, -z'
'x+1/2, -y+1/2, z-1/2'

loop_
_atom_site_label
_atom_site_type_symbol
_atom_site_fract_x
_atom_site_fract_y
_atom_site_fract_z
_atom_site_U_iso_or_equiv
_atom_site_adp_type
_atom_site_occupancy
_atom_site_symmetry_multiplicity
_atom_site_calc_flag
_atom_site_refinement_flags
O9 O 0.1795(5) 0.9677(13) 0.4084(3) 0.128(4) Uani 0.50 1 d PU
O8 O 0.2779(3) 0.2670(8) 0.4632(4) 0.106(3) Uani 0.50 1 d P
Cd1 Cd 0.070271(10) 1.01391(3) 0.022367(9) 0.03837(11) Uani 1 1 d .
Fe1 Fe 0.13055(2) 0.95312(6) 0.249599(19) 0.04019(15) Uani 1 1 d .
C1 C 0.15508(15) 1.0872(4) 0.07597(13) 0.0431(9) Uani 1 1 d .
C2 C 0.20313(17) 1.1397(5) 0.10072(15) 0.0557(11) Uani 1 1 d .
H2A H 0.2095 1.2379 0.0914 0.067 Uiso 1 1 calc R
H2B H 0.2326 1.0824 0.0915 0.067 Uiso 1 1 calc R
C3 C 0.20047(17) 1.1344(5) 0.15186(15) 0.0518(10) Uani 1 1 d .
H3A H 0.2305 1.1845 0.1657 0.062 Uiso 1 1 calc R
H3B H 0.1691 1.1839 0.1610 0.062 Uiso 1 1 calc R
C4 C 0.19973(14) 0.9870(4) 0.16981(14) 0.0419(9) Uani 1 1 d .
C5 C 0.19827(14) 0.9700(4) 0.21957(14) 0.0425(9) Uani 1 1 d .
C6 C 0.19566(16) 0.8386(5) 0.24244(17) 0.0565(11) Uani 1 1 d .
H6 H 0.1979 0.7435 0.2283 0.068 Uiso 1 1 calc R
C7 C 0.18878(19) 0.8677(7) 0.28934(18) 0.0710(15) Uani 1 1 d .
H7 H 0.1848 0.7962 0.3138 0.085 Uiso 1 1 calc R
C8 C 0.18819(19) 1.0150(6) 0.29510(17) 0.0658(13) Uani 1 1 d .
H8 H 0.1831 1.0651 0.3244 0.079 Uiso 1 1 calc R
C9 C 0.19360(16) 1.0800(5) 0.25253(14) 0.0505(10) Uani 1 1 d .
H9 H 0.1942 1.1833 0.2465 0.061 Uiso 1 1 calc R
C10 C 0.06745(19) 1.0721(6) 0.2411(3) 0.0889(19) Uani 1 1 d U
H10 H 0.0665 1.1771 0.2420 0.107 Uiso 1 1 calc R
C11 C 0.07447(18) 0.9882(8) 0.2015(2) 0.0875(19) Uani 1 1 d U
H11 H 0.0791 1.0231 0.1699 0.105 Uiso 1 1 calc R
C12 C 0.07267(18) 0.8464(6) 0.21550(18) 0.0661(13) Uani 1 1 d U
H12 H 0.0761 0.7612 0.1960 0.079 Uiso 1 1 calc R
C13 C 0.06435(18) 0.8497(6) 0.26161(18) 0.0662(13) Uani 1 1 d U
H13 H 0.0624 0.7641 0.2811 0.079 Uiso 1 1 calc R
C14 C 0.06155(19) 0.9841(7) 0.2776(2) 0.0771(17) Uani 1 1 d DU
C15 C 0.0572(3) 0.9978(6) 0.3290(2) 0.0443(15) Uani 0.60 1 d PDU
C16 C 0.0549(4) 1.1477(7) 0.3455(2) 0.053(2) Uani 0.60 1 d PDU
C17 C 0.0271(2) 1.1590(6) 0.38910(14) 0.0673(13) Uani 1 1 d DU
C18 C 0.04767(15) 1.0992(4) 0.43348(13) 0.0427(8) Uani 1 1 d U
C19 C 0.02445(15) 0.7512(4) 0.08193(14) 0.0463(9) Uani 1 1 d .
H19 H -0.0079 0.7971 0.0820 0.056 Uiso 1 1 calc R
C20 C 0.10169(16) 0.7102(4) 0.06983(14) 0.0463(9) Uani 1 1 d .
H20 H 0.1359 0.7159 0.0600 0.056 Uiso 1 1 calc R
C21 C 0.1087(2) 0.4762(4) 0.10985(15) 0.0535(11) Uani 1 1 d .
H21A H 0.1434 0.4718 0.0975 0.064 Uiso 1 1 calc R
H21B H 0.0890 0.3938 0.0983 0.064 Uiso 1 1 calc R
C22 C 0.11336(17) 0.4692(4) 0.16066(14) 0.0440(9) Uani 1 1 d .
C23 C 0.07045(17) 0.4509(5) 0.18654(15) 0.0532(11) Uani 1 1 d .
H23 H 0.0376 0.4393 0.1718 0.064 Uiso 1 1 calc R
C24 C 0.07499(16) 0.4493(5) 0.23350(15) 0.0506(10) Uani 1 1 d .
H24 H 0.0451 0.4386 0.2505 0.061 Uiso 1 1 calc R
C25 C 0.12269(15) 0.4630(4) 0.25630(14) 0.0404(8) Uani 1 1 d .
C26 C 0.16540(15) 0.4765(4) 0.23002(14) 0.0447(9) Uani 1 1 d .
H26 H 0.1985 0.4830 0.2446 0.054 Uiso 1 1 calc R
C27 C 0.16094(16) 0.4809(4) 0.18322(15) 0.0471(9) Uani 1 1 d .
H27 H 0.1909 0.4919 0.1662 0.057 Uiso 1 1 calc R
C28 C 0.12707(14) 0.4621(4) 0.30650(14) 0.0405(8) Uani 1 1 d .
C29 C 0.17016(14) 0.4041(4) 0.32966(14) 0.0438(9) Uani 1 1 d .
H29 H 0.1969 0.3645 0.3128 0.053 Uiso 1 1 calc R
C30 C 0.17427(15) 0.4037(4) 0.37651(14) 0.0452(9) Uani 1 1 d .
H30 H 0.2039 0.3640 0.3914 0.054 Uiso 1 1 calc R
C31 C 0.13592(15) 0.4601(4) 0.40221(14) 0.0429(9) Uani 1 1 d .
C32 C 0.09294(18) 0.5155(5) 0.37973(16) 0.0537(11) Uani 1 1 d .
H32 H 0.0660 0.5536 0.3967 0.064 Uiso 1 1 calc R
C33 C 0.08876(17) 0.5161(5) 0.33297(16) 0.0521(10) Uani 1 1 d .
H33 H 0.0588 0.5546 0.3184 0.063 Uiso 1 1 calc R
C34 C 0.14165(18) 0.4527(5) 0.45344(14) 0.0512(10) Uani 1 1 d .
H34A H 0.1318 0.3577 0.4636 0.061 Uiso 1 1 calc R
H34B H 0.1781 0.4679 0.4629 0.061 Uiso 1 1 calc R
C35 C 0.11773(16) 0.6947(4) 0.48047(15) 0.0499(10) Uani 1 1 d .
H35 H 0.1478 0.7431 0.4722 0.060 Uiso 1 1 calc R
C36 C 0.04467(15) 0.6461(4) 0.50485(13) 0.0429(9) Uani 1 1 d .
H36 H 0.0121 0.6565 0.5177 0.051 Uiso 1 1 calc R
N1 N 0.06554(12) 0.8061(3) 0.06173(11) 0.0424(7) Uani 1 1 d .
N2 N 0.03303(13) 0.6298(4) 0.10128(13) 0.0532(9) Uani 1 1 d .
N3 N 0.08296(12) 0.6050(3) 0.09375(11) 0.0415(7) Uani 1 1 d .
N4 N 0.07796(13) 0.7538(3) 0.49853(11) 0.0448(8) Uani 1 1 d .
N5 N 0.06332(15) 0.5253(4) 0.49086(13) 0.0530(9) Uani 1 1 d .
N6 N 0.10993(13) 0.5572(4) 0.47541(11) 0.0436(7) Uani 1 1 d .
O1 O 0.11246(10) 1.1089(3) 0.09227(9) 0.0494(7) Uani 1 1 d .
O2 O 0.15947(11) 1.0275(3) 0.03796(10) 0.0507(7) Uani 1 1 d .
O3 O 0.01574(11) 1.0598(3) 0.46092(10) 0.0512(7) Uani 1 1 d .
O4 O 0.09411(13) 1.0939(5) 0.44441(13) 0.0839(12) Uani 1 1 d .
O5 O 0.20044(12) 0.8850(3) 0.14478(11) 0.0581(8) Uani 1 1 d .
O6 O 0.0534(2) 0.8991(6) 0.35540(18) 0.0605(14) Uani 0.60 1 d P
O7 O 0.2554(2) 0.6110(6) 0.50854(18) 0.1156(17) Uani 1 1 d .
O10 O 0.2264(4) 0.6407(14) 0.0969(5) 0.130(4) Uani 0.50 1 d PU
O11 O 0.2361(6) 0.5179(16) 0.0869(5) 0.145(5) Uani 0.50 1 d PU
O6' O 0.0323(3) 1.2311(8) 0.3000(3) 0.0578(19) Uani 0.40 1 d P
C15' C 0.0455(4) 1.1101(11) 0.3050(3) 0.045(2) Uani 0.40 1 d PD
C16' C 0.0507(6) 1.0623(17) 0.3534(3) 0.088(6) Uani 0.40 1 d PD

loop_
_atom_site_aniso_label
_atom_site_aniso_U_11
_atom_site_aniso_U_22
_atom_site_aniso_U_33
_atom_site_aniso_U_23
_atom_site_aniso_U_13
_atom_site_aniso_U_12
O9 0.145(7) 0.182(8) 0.058(4) 0.022(5) 0.031(5) 0.088(6)
O8 0.069(5) 0.061(5) 0.189(10) 0.045(6) 0.039(6) -0.010(4)
Cd1 0.03779(16) 0.03910(17) 0.03798(17) 0.00722(11) -0.00158(11) -0.00004(11)
Fe1 0.0348(3) 0.0415(3) 0.0443(3) 0.0000(2) 0.0023(2) 0.0009(2)
C1 0.042(2) 0.045(2) 0.043(2) 0.0102(18) -0.0034(17) -0.0031(17)
C2 0.047(2) 0.068(3) 0.052(2) 0.009(2) -0.0043(19) -0.016(2)
C3 0.053(2) 0.049(2) 0.052(2) 0.0026(19) -0.0076(19) -0.0153(19)
C4 0.0275(17) 0.050(2) 0.048(2) -0.0060(18) 0.0003(15) -0.0019(15)
C5 0.0284(17) 0.050(2) 0.049(2) -0.0009(18) -0.0009(16) 0.0018(16)
C6 0.045(2) 0.056(3) 0.069(3) 0.009(2) 0.004(2) 0.017(2)
C7 0.056(3) 0.096(4) 0.060(3) 0.027(3) -0.009(2) 0.015(3)
C8 0.056(3) 0.094(4) 0.046(2) -0.003(3) -0.008(2) -0.007(3)
C9 0.043(2) 0.061(3) 0.048(2) -0.008(2) -0.0017(18) -0.0100(19)
C10 0.037(2) 0.057(3) 0.173(6) -0.007(3) 0.005(3) 0.012(2)
C11 0.032(2) 0.152(6) 0.077(3) 0.055(4) -0.010(2) 0.002(3)
C12 0.050(2) 0.081(3) 0.067(3) -0.030(3) -0.004(2) -0.007(2)
C13 0.053(3) 0.075(3) 0.070(3) 0.009(3) 0.000(2) -0.028(2)
C14 0.043(2) 0.096(4) 0.094(4) -0.046(3) 0.026(3) -0.026(3)
C15 0.034(3) 0.049(4) 0.050(4) 0.017(3) 0.006(3) -0.008(3)
C16 0.082(5) 0.045(4) 0.034(4) 0.010(3) 0.021(4) -0.008(4)
C17 0.093(4) 0.074(3) 0.035(2) 0.007(2) 0.009(2) -0.001(3)
C18 0.044(2) 0.041(2) 0.043(2) -0.0062(17) 0.0063(17) -0.0051(17)
C19 0.038(2) 0.053(2) 0.048(2) 0.0156(19) 0.0017(17) 0.0040(17)
C20 0.042(2) 0.046(2) 0.051(2) 0.0078(18) 0.0015(17) 0.0023(17)
C21 0.073(3) 0.039(2) 0.048(2) 0.0031(18) -0.008(2) 0.014(2)
C22 0.058(2) 0.0303(18) 0.043(2) 0.0060(16) -0.0034(18) 0.0102(17)
C23 0.046(2) 0.056(3) 0.056(3) 0.016(2) -0.0137(19) -0.0041(19)
C24 0.043(2) 0.057(2) 0.052(2) 0.015(2) 0.0003(18) -0.0008(19)
C25 0.043(2) 0.0301(17) 0.048(2) 0.0062(16) -0.0030(17) 0.0034(15)
C26 0.040(2) 0.046(2) 0.048(2) 0.0015(18) -0.0026(17) -0.0006(17)
C27 0.046(2) 0.047(2) 0.049(2) 0.0014(18) 0.0045(18) 0.0046(17)
C28 0.0382(19) 0.0354(18) 0.048(2) 0.0029(16) -0.0003(16) 0.0000(15)
C29 0.0374(19) 0.047(2) 0.047(2) -0.0063(18) 0.0024(16) 0.0074(17)
C30 0.0358(19) 0.050(2) 0.049(2) -0.0029(18) -0.0055(16) 0.0080(17)
C31 0.044(2) 0.0373(19) 0.047(2) -0.0049(17) 0.0028(17) 0.0043(16)
C32 0.051(2) 0.057(3) 0.053(2) 0.002(2) 0.008(2) 0.020(2)
C33 0.047(2) 0.053(2) 0.057(3) 0.008(2) 0.0011(19) 0.0182(19)
C34 0.058(3) 0.048(2) 0.048(2) -0.0056(19) 0.0023(19) 0.015(2)
C35 0.044(2) 0.045(2) 0.061(3) -0.012(2) 0.0109(19) -0.0082(18)
C36 0.044(2) 0.042(2) 0.043(2) -0.0050(17) 0.0027(17) 0.0000(16)
N1 0.0438(17) 0.0392(17) 0.0438(18) 0.0083(14) -0.0023(14) -0.0009(14)
N2 0.0435(19) 0.056(2) 0.060(2) 0.0167(18) 0.0033(16) -0.0005(16)
N3 0.0446(17) 0.0385(16) 0.0409(17) 0.0066(14) -0.0043(14) 0.0025(14)
N4 0.0447(18) 0.0433(18) 0.0464(19) -0.0115(15) 0.0016(14) -0.0028(14)
N5 0.054(2) 0.052(2) 0.053(2) 0.0001(17) 0.0074(17) -0.0044(17)
N6 0.0470(18) 0.0432(18) 0.0406(17) -0.0053(14) 0.0031(14) 0.0009(15)
O1 0.0424(15) 0.0591(18) 0.0466(16) -0.0013(14) -0.0006(12) 0.0013(13)
O2 0.0474(16) 0.0583(17) 0.0460(16) 0.0000(14) -0.0010(13) 0.0010(13)
O3 0.0439(15) 0.0653(19) 0.0447(16) 0.0061(14) 0.0066(13) -0.0060(14)
O4 0.0408(18) 0.132(4) 0.079(2) 0.002(2) 0.0015(16) -0.008(2)
O5 0.0599(19) 0.0542(18) 0.0607(19) -0.0141(15) 0.0089(15) -0.0003(15)
O6 0.074(3) 0.053(3) 0.055(3) 0.017(3) 0.019(3) -0.003(3)
O7 0.112(4) 0.120(4) 0.119(4) 0.024(3) 0.046(3) 0.027(3)
O10 0.102(6) 0.117(7) 0.172(8) -0.053(6) 0.014(6) -0.003(6)
O11 0.138(8) 0.153(8) 0.144(8) 0.000(7) 0.020(7) -0.004(7)
O6' 0.072(5) 0.044(4) 0.058(5) 0.001(4) 0.011(4) 0.002(4)
C15' 0.043(5) 0.050(6) 0.042(6) 0.016(5) 0.005(4) 0.004(4)
C16' 0.064(9) 0.16(2) 0.043(8) 0.035(11) 0.000(7) 0.007(12)

loop_
_atom_type_symbol
_atom_type_description
_atom_type_scat_dispersion_real
_atom_type_scat_dispersion_imag
_atom_type_scat_source
C C 0.0033 0.0016 'International Tables Vol C Tables 4.2.6.8 and 6.1.1.4'
H H 0.0000 0.0000 'International Tables Vol C Tables 4.2.6.8 and 6.1.1.4'
N N 0.0061 0.0033 'International Tables Vol C Tables 4.2.6.8 and 6.1.1.4'
O O 0.0106 0.0060 'International Tables Vol C Tables 4.2.6.8 and 6.1.1.4'
Fe Fe 0.3463 0.8444 'International Tables Vol C Tables 4.2.6.8 and 6.1.1.4'
Cd Cd -0.8075 1.2024 'International Tables Vol C Tables 4.2.6.8 and 6.1.1.4'

loop_
_geom_angle_atom_site_label_1
_geom_angle_atom_site_label_2
_geom_angle_atom_site_label_3
_geom_angle
_geom_angle_site_symmetry_1
_geom_angle_site_symmetry_3
N1 Cd1 N4 167.21(12) . 6_575
N1 Cd1 O2 91.25(11) . .
N4 Cd1 O2 84.85(11) 6_575 .
N1 Cd1 O3 89.00(11) . 2
N4 Cd1 O3 88.95(11) 6_575 2
O2 Cd1 O3 152.79(10) . 2
N1 Cd1 O3 95.07(11) . 6_575
N4 Cd1 O3 96.15(11) 6_575 6_575
O2 Cd1 O3 136.37(10) . 6_575
O3 Cd1 O3 70.61(11) 2 6_575
N1 Cd1 O1 85.70(11) . .
N4 Cd1 O1 82.14(11) 6_575 .
O2 Cd1 O1 54.16(10) . .
O3 Cd1 O1 98.76(10) 2 .
O3 Cd1 O1 169.31(9) 6_575 .
N1 Cd1 O4 97.21(14) . 6_575
N4 Cd1 O4 94.64(14) 6_575 6_575
O2 Cd1 O4 85.66(11) . 6_575
O3 Cd1 O4 121.29(10) 2 6_575
O3 Cd1 O4 50.72(10) 6_575 6_575
O1 Cd1 O4 139.82(10) . 6_575
N1 Cd1 C1 89.25(11) . .
N4 Cd1 C1 81.70(12) 6_575 .
O2 Cd1 C1 27.29(11) . .
O3 Cd1 C1 125.54(11) 2 .
O3 Cd1 C1 163.45(11) 6_575 .
O1 Cd1 C1 26.90(11) . .
O4 Cd1 C1 112.92(11) 6_575 .
C10 Fe1 C5 129.0(2) . .
C10 Fe1 C11 41.7(3) . .
C5 Fe1 C11 107.4(2) . .
C10 Fe1 C13 66.2(2) . .
C5 Fe1 C13 151.9(2) . .
C11 Fe1 C13 66.9(2) . .
C10 Fe1 C14 39.9(3) . .
C5 Fe1 C14 166.9(2) . .
C11 Fe1 C14 68.6(3) . .
C13 Fe1 C14 39.3(2) . .
C10 Fe1 C6 166.7(3) . .
C5 Fe1 C6 41.19(17) . .
C11 Fe1 C6 126.7(3) . .
C13 Fe1 C6 118.4(2) . .
C14 Fe1 C6 151.1(2) . .
C10 Fe1 C9 109.0(2) . .
C5 Fe1 C9 41.54(17) . .
C11 Fe1 C9 119.3(2) . .
C13 Fe1 C9 165.8(2) . .
C14 Fe1 C9 128.48(19) . .
C6 Fe1 C9 69.4(2) . .
C10 Fe1 C12 68.6(2) . .
C5 Fe1 C12 117.71(18) . .
C11 Fe1 C12 40.6(2) . .
C13 Fe1 C12 39.7(2) . .
C14 Fe1 C12 68.01(19) . .
C6 Fe1 C12 106.5(2) . .
C9 Fe1 C12 153.0(2) . .
C10 Fe1 C7 151.8(3) . .
C5 Fe1 C7 68.94(19) . .
C11 Fe1 C7 164.7(3) . .
C13 Fe1 C7 108.8(2) . .
C14 Fe1 C7 118.2(2) . .
C6 Fe1 C7 41.0(2) . .
C9 Fe1 C7 68.5(2) . .
C12 Fe1 C7 126.7(3) . .
C10 Fe1 C8 119.5(3) . .
C5 Fe1 C8 68.55(19) . .
C11 Fe1 C8 153.8(3) . .
C13 Fe1 C8 128.9(2) . .
C14 Fe1 C8 109.1(2) . .
C6 Fe1 C8 68.4(2) . .
C9 Fe1 C8 40.31(19) . .
C12 Fe1 C8 164.8(2) . .
C7 Fe1 C8 40.2(2) . .
O1 C1 O2 122.1(4) . .
O1 C1 C2 119.6(4) . .
O2 C1 C2 118.3(4) . .
O1 C1 Cd1 63.6(2) . .
O2 C1 Cd1 58.5(2) . .
C2 C1 Cd1 172.9(3) . .
C1 C2 C3 113.6(3) . .
C1 C2 H2A 108.9 . .
C3 C2 H2A 108.9 . .
C1 C2 H2B 108.9 . .
C3 C2 H2B 108.9 . .
H2A C2 H2B 107.7 . .
C4 C3 C2 112.6(4) . .
C4 C3 H3A 109.1 . .
C2 C3 H3A 109.1 . .
C4 C3 H3B 109.1 . .
C2 C3 H3B 109.1 . .
H3A C3 H3B 107.8 . .
O5 C4 C5 121.0(4) . .
O5 C4 C3 122.0(4) . .
C5 C4 C3 117.0(3) . .
C6 C5 C9 108.2(4) . .
C6 C5 C4 124.7(4) . .
C9 C5 C4 126.7(4) . .
C6 C5 Fe1 70.2(2) . .
C9 C5 Fe1 70.2(2) . .
C4 C5 Fe1 120.3(3) . .
C5 C6 C7 107.3(4) . .
C5 C6 Fe1 68.6(2) . .
C7 C6 Fe1 69.9(3) . .
C5 C6 H6 126.3 . .
C7 C6 H6 126.3 . .
Fe1 C6 H6 126.3 . .
C8 C7 C6 108.2(5) . .
C8 C7 Fe1 70.3(3) . .
C6 C7 Fe1 69.1(2) . .
C8 C7 H7 125.9 . .
C6 C7 H7 125.9 . .
Fe1 C7 H7 125.9 . .
C9 C8 C7 109.1(5) . .
C9 C8 Fe1 69.1(3) . .
C7 C8 Fe1 69.5(3) . .
C9 C8 H8 125.4 . .
C7 C8 H8 125.4 . .
Fe1 C8 H8 125.4 . .
C8 C9 C5 107.2(4) . .
C8 C9 Fe1 70.6(3) . .
C5 C9 Fe1 68.3(2) . .
C8 C9 H9 126.4 . .
C5 C9 H9 126.4 . .
Fe1 C9 H9 126.4 . .
C14 C10 C11 108.7(5) . .
C14 C10 Fe1 71.1(3) . .
C11 C10 Fe1 69.8(3) . .
C14 C10 H10 125.7 . .
C11 C10 H10 125.7 . .
Fe1 C10 H10 125.7 . .
C12 C11 C10 106.7(5) . .
C12 C11 Fe1 70.7(3) . .
C10 C11 Fe1 68.5(3) . .
C12 C11 H11 126.6 . .
C10 C11 H11 126.6 . .
Fe1 C11 H11 126.6 . .
C13 C12 C11 105.9(5) . .
C13 C12 Fe1 69.5(3) . .
C11 C12 Fe1 68.7(3) . .
C13 C12 H12 127.1 . .
C11 C12 H12 127.1 . .
Fe1 C12 H12 127.1 . .
C14 C13 C12 111.9(5) . .
C14 C13 Fe1 70.4(3) . .
C12 C13 Fe1 70.8(3) . .
C14 C13 H13 124.0 . .
C12 C13 H13 124.0 . .
Fe1 C13 H13 124.0 . .
C13 C14 C10 106.8(5) . .
C13 C14 C15' 161.0(6) . .
C10 C14 C15' 88.7(6) . .
C13 C14 C15 115.4(6) . .
C10 C14 C15 137.6(6) . .
C15' C14 C15 51.0(4) . .
C13 C14 Fe1 70.3(3) . .
C10 C14 Fe1 68.9(3) . .
C15' C14 Fe1 126.9(5) . .
C15 C14 Fe1 121.3(4) . .
O6 C15 C16 121.0(6) . .
O6 C15 C14 125.0(6) . .
C16 C15 C14 113.9(5) . .
C17 C16 C15 111.6(5) . .
C16 C17 C18 123.3(5) . .
C18 C17 C16' 103.3(5) . .
O4 C18 O3 119.4(4) . .
O4 C18 C17 123.3(4) . .
O3 C18 C17 117.2(4) . .
N2 C19 N1 114.3(4) . .
N2 C19 H19 122.9 . .
N1 C19 H19 122.9 . .
N1 C20 N3 109.9(3) . .
N1 C20 H20 125.1 . .
N3 C20 H20 125.1 . .
N3 C21 C22 112.2(3) . .
N3 C21 H21A 109.2 . .
C22 C21 H21A 109.2 . .
N3 C21 H21B 109.2 . .
C22 C21 H21B 109.2 . .
H21A C21 H21B 107.9 . .
C27 C22 C23 118.1(4) . .
C27 C22 C21 120.6(4) . .
C23 C22 C21 121.3(4) . .
C24 C23 C22 120.8(4) . .
C24 C23 H23 119.6 . .
C22 C23 H23 119.6 . .
C23 C24 C25 121.2(4) . .
C23 C24 H24 119.4 . .
C25 C24 H24 119.4 . .
C26 C25 C24 117.3(4) . .
C26 C25 C28 121.9(4) . .
C24 C25 C28 120.8(4) . .
C27 C26 C25 121.6(4) . .
C27 C26 H26 119.2 . .
C25 C26 H26 119.2 . .
C26 C27 C22 120.9(4) . .
C26 C27 H27 119.6 . .
C22 C27 H27 119.6 . .
C33 C28 C29 116.8(4) . .
C33 C28 C25 122.1(4) . .
C29 C28 C25 121.1(3) . .
C30 C29 C28 121.0(4) . .
C30 C29 H29 119.5 . .
C28 C29 H29 119.5 . .
C29 C30 C31 121.1(4) . .
C29 C30 H30 119.4 . .
C31 C30 H30 119.4 . .
C32 C31 C30 118.3(4) . .
C32 C31 C34 122.7(4) . .
C30 C31 C34 118.9(4) . .
C33 C32 C31 120.7(4) . .
C33 C32 H32 119.7 . .
C31 C32 H32 119.7 . .
C32 C33 C28 122.1(4) . .
C32 C33 H33 119.0 . .
C28 C33 H33 119.0 . .
N6 C34 C31 112.1(3) . .
N6 C34 H34A 109.2 . .
C31 C34 H34A 109.2 . .
N6 C34 H34B 109.2 . .
C31 C34 H34B 109.2 . .
H34A C34 H34B 107.9 . .
N4 C35 N6 110.3(4) . .
N4 C35 H35 124.8 . .
N6 C35 H35 124.8 . .
N5 C36 N4 111.6(3) . .
N5 C36 H36 124.2 . .
N4 C36 H36 124.2 . .
C20 N1 C19 102.9(3) . .
C20 N1 Cd1 129.1(3) . .
C19 N1 Cd1 128.0(3) . .
C19 N2 N3 103.4(3) . .
C20 N3 N2 109.5(3) . .
C20 N3 C21 128.9(4) . .
N2 N3 C21 121.5(3) . .
C35 N4 C36 104.6(3) . .
C35 N4 Cd1 127.5(3) . 6_576
C36 N4 Cd1 127.6(3) . 6_576
C36 N5 N6 104.9(3) . .
C35 N6 N5 108.6(3) . .
C35 N6 C34 129.2(4) . .
N5 N6 C34 122.0(4) . .
C1 O1 Cd1 89.5(2) . .
C1 O2 Cd1 94.2(2) . .
C18 O3 Cd1 149.4(3) . 2
C18 O3 Cd1 101.0(3) . 6_576
Cd1 O3 Cd1 109.39(11) 2 6_576
C18 O4 Cd1 88.8(3) . 6_576
O6' C15' C16' 114.8(11) . .
O6' C15' C14 140.6(9) . .
C16' C15' C14 104.6(8) . .
C15' C16' C17 116.5(10) . .

loop_
_geom_bond_atom_site_label_1
_geom_bond_atom_site_label_2
_geom_bond_distance
_geom_bond_site_symmetry_2
Cd1 N1 2.299(3) .
Cd1 N4 2.332(3) 6_575
Cd1 O2 2.355(3) .
Cd1 O3 2.356(3) 2
Cd1 O3 2.362(3) 6_575
Cd1 O1 2.467(3) .
Cd1 O4 2.615(4) 6_575
Cd1 C1 2.753(4) .
Fe1 C10 2.004(5) .
Fe1 C5 2.014(4) .
Fe1 C11 2.022(5) .
Fe1 C13 2.030(4) .
Fe1 C14 2.032(5) .
Fe1 C6 2.036(4) .
Fe1 C9 2.039(4) .
Fe1 C12 2.048(5) .
Fe1 C7 2.047(5) .
Fe1 C8 2.058(5) .
C1 O1 1.246(5) .
C1 O2 1.266(5) .
C1 C2 1.508(6) .
C2 C3 1.513(6) .
C2 H2A 0.9900 .
C2 H2B 0.9900 .
C3 C4 1.500(6) .
C3 H3A 0.9900 .
C3 H3B 0.9900 .
C4 O5 1.220(5) .
C4 C5 1.478(6) .
C5 C6 1.425(6) .
C5 C9 1.437(6) .
C6 C7 1.429(7) .
C6 H6 1.0000 .
C7 C8 1.412(8) .
C7 H7 1.0000 .
C8 C9 1.412(7) .
C8 H8 1.0000 .
C9 H9 1.0000 .
C10 C14 1.379(9) .
C10 C11 1.433(9) .
C10 H10 1.0000 .
C11 C12 1.413(8) .
C11 H11 1.0000 .
C12 C13 1.386(7) .
C12 H12 1.0000 .
C13 C14 1.368(8) .
C13 H13 1.0000 .
C14 C15' 1.514(12) .
C14 C15 1.530(7) .
C15 O6 1.226(8) .
C15 C16 1.509(7) .
C16 C17 1.505(6) .
C17 C18 1.505(6) .
C17 C16' 1.543(10) .
C18 O4 1.241(5) .
C18 O3 1.242(5) .
C19 N2 1.304(5) .
C19 N1 1.352(5) .
C19 H19 0.9500 .
C20 N1 1.327(5) .
C20 N3 1.329(5) .
C20 H20 0.9500 .
C21 N3 1.467(5) .
C21 C22 1.499(6) .
C21 H21A 0.9900 .
C21 H21B 0.9900 .
C22 C27 1.387(6) .
C22 C23 1.391(6) .
C23 C24 1.385(6) .
C23 H23 0.9500 .
C24 C25 1.395(6) .
C24 H24 0.9500 .
C25 C26 1.388(6) .
C25 C28 1.480(6) .
C26 C27 1.380(6) .
C26 H26 0.9500 .
C27 H27 0.9500 .
C28 C33 1.391(6) .
C28 C29 1.403(5) .
C29 C30 1.381(6) .
C29 H29 0.9500 .
C30 C31 1.388(5) .
C30 H30 0.9500 .
C31 C32 1.382(6) .
C31 C34 1.513(6) .
C32 C33 1.378(6) .
C32 H32 0.9500 .
C33 H33 0.9500 .
C34 N6 1.462(5) .
C34 H34A 0.9900 .
C34 H34B 0.9900 .
C35 N4 1.311(5) .
C35 N6 1.332(5) .
C35 H35 0.9500 .
C36 N5 1.321(5) .
C36 N4 1.361(5) .
C36 H36 0.9500 .
N2 N3 1.350(5) .
N4 Cd1 2.332(3) 6_576
N5 N6 1.350(5) .
O3 Cd1 2.356(3) 2
O3 Cd1 2.362(3) 6_576
O4 Cd1 2.615(4) 6_576
O10 O11 1.234(15) .
O6' C15' 1.210(12) .
C15' C16' 1.498(9) .
